data_1567355
loop_
_publ_author_name
'Chodkiewicz, Michal L.'
'Gajda, Roman'
'Lavina, Barbara'
'Tkachev, Sergey'
'Prakapenka, Vitali B.'
'Dera, Przemyslaw'
'Wozniak, Krzysztof'

_publ_section_title
;
 Accurate crystal structure of ice VI from X-ray diffraction with
 Hirshfeld atom refinement
;
_journal_issue 5
_journal_name_full IUCrJ
_journal_page_first
;
;
_journal_paper_doi 10.1107/S2052252522006662
_journal_volume 9
_journal_year 2022
_chemical_formula_moiety 'H2 O'
_chemical_formula_sum 'H2 O'
_chemical_formula_weight 18.015
_space_group_crystal_system tetragonal
_space_group_IT_number 137
_space_group_name_Hall '-P 4ac 2a'
_space_group_name_H-M_alt 'P 42/n m c :2'
_symmetry_Int_Tables_number 137
_audit_creation_date 2022-01-05
_audit_creation_method
;
Olex2 1.3
(compiled 2020.07.31 svn.rc2a77460 for OlexSys, GUI svn.r6145)
;
_cell_angle_alpha 90
_cell_angle_beta 90
_cell_angle_gamma 90
_cell_formula_units_Z 10
_cell_length_a 6.1665(3)
_cell_length_b 6.1665(3)
_cell_length_c 5.6756(4)
_cell_measurement_reflns_used 1521
_cell_measurement_temperature 293(2)
_cell_measurement_theta_max 22.9150
_cell_measurement_theta_min 3.6650
_cell_volume 215.82(2)
_computing_molecular_graphics 'Olex2 1.3 (Dolomanov et al., 2009)'
_computing_publication_material 'Olex2 1.3 (Dolomanov et al., 2009)'
_computing_structure_refinement 'olex2.refine 1.3 (Bourhis et al., 2015)'
_diffrn_ambient_temperature 293(2)
_diffrn_detector 'CCD plate'
_diffrn_detector_area_resol_mean 16.0128
_diffrn_detector_type Eos
_diffrn_measured_fraction_theta_full 0.9917
_diffrn_measured_fraction_theta_max 0.9522
_diffrn_measurement_device 'four-circle diffractometer'
_diffrn_measurement_device_type 'SuperNova, Single source at offset/far, Eos'
_diffrn_radiation_monochromator mirror
_diffrn_radiation_probe x-ray
_diffrn_radiation_type 'Ag K\a'
_diffrn_radiation_wavelength 0.56087
_diffrn_reflns_av_R_equivalents 0.0346
_diffrn_reflns_av_unetI/netI 0.0130
_diffrn_reflns_Laue_measured_fraction_full 0.9917
_diffrn_reflns_Laue_measured_fraction_max 0.9522
_diffrn_reflns_limit_h_max 9
_diffrn_reflns_limit_h_min -9
_diffrn_reflns_limit_k_max 8
_diffrn_reflns_limit_k_min -8
_diffrn_reflns_limit_l_max 8
_diffrn_reflns_limit_l_min -8
_diffrn_reflns_number 4280
_diffrn_reflns_point_group_measured_fraction_full 0.9917
_diffrn_reflns_point_group_measured_fraction_max 0.9522
_diffrn_reflns_theta_full 19.6651
_diffrn_reflns_theta_max 26.88
_diffrn_reflns_theta_min 3.69
_diffrn_source 'micro-focus sealed X-ray tube'
_diffrn_source_type 'SuperNova (Ag) X-ray Source'
_exptl_absorpt_coefficient_mu 0.090
_exptl_crystal_colour colourless
_exptl_crystal_density_diffrn 1.386
_exptl_crystal_description disc
_exptl_crystal_F_000 100.055
_exptl_crystal_size_max 0.3
_exptl_crystal_size_mid 0.2
_exptl_crystal_size_min 0.2
_refine_diff_density_max 0.1682
_refine_diff_density_min -0.2122
_refine_diff_density_rms 0.0459
_refine_ls_d_res_high 0.6203
_refine_ls_d_res_low 4.3603
_refine_ls_goodness_of_fit_ref 1.0567
_refine_ls_hydrogen_treatment refall
_refine_ls_matrix_type full
_refine_ls_number_constraints 0
_refine_ls_number_parameters 36
_refine_ls_number_reflns 259
_refine_ls_number_restraints 0
_refine_ls_restrained_S_all 1.0567
_refine_ls_R_factor_all 0.0339
_refine_ls_R_factor_gt 0.0162
_refine_ls_shift/su_max 0.0010
_refine_ls_shift/su_mean 0.0002
_refine_ls_structure_factor_coef Fsqd
_refine_ls_weighting_details 'w=1/[\s^2^(Fo^2^)+(0.0100P)^2^+0.0017P] where P=(Fo^2^+2Fc^2^)/3'
_refine_ls_weighting_scheme calc
_refine_ls_wR_factor_gt 0.0255
_refine_ls_wR_factor_ref 0.0289
_reflns_Friedel_coverage 0.0
_reflns_limit_h_max 9
_reflns_limit_h_min 0
_reflns_limit_k_max 6
_reflns_limit_k_min 0
_reflns_limit_l_max 8
_reflns_limit_l_min 0
_reflns_number_gt 198
_reflns_number_total 259
_reflns_threshold_expression I>=2u(I)
_cod_data_source_file lt5051.cif
_cod_data_source_block H2O_home_HAR
_cod_original_cell_volume 215.818(19)
_cod_original_sg_symbol_H-M 'P 42/n m c'
_cod_database_code 1567355
_olex2_refinement_description
;
1. Others
 Fixed Sof: H1A(0.5) H1B(0.25) H2(0.25) H1C(0.25)
;
_olex2_submission_special_instructions 'No special instructions were received'

loop_
_space_group_symop_id
_space_group_symop_operation_xyz
1 x,y,z
2 -y+1/2,x,z+1/2
3 y,-x+1/2,z+1/2
4 x+1/2,-y,-z
5 -x,y+1/2,-z
6 -x+1/2,-y+1/2,z
7 y+1/2,x+1/2,-z+1/2
8 -y,-x,-z+1/2
9 -x,-y,-z
10 y-1/2,-x,-z-1/2
11 -y,x-1/2,-z-1/2
12 -x-1/2,y,z
13 x,-y-1/2,z
14 x-1/2,y-1/2,-z
15 -y-1/2,-x-1/2,z-1/2
16 y,x,z-1/2

loop_
_atom_site_label
_atom_site_type_symbol
_atom_site_fract_x
_atom_site_fract_y
_atom_site_fract_z
_atom_site_U_iso_or_equiv
_atom_site_adp_type
_atom_site_occupancy
_atom_site_site_symmetry_order
_atom_site_refinement_flags_posn
_atom_site_refinement_flags_adp
_atom_site_refinement_flags_occupancy
O1 O 0.52984(8) 0.75 0.12901(9) 0.0364(2) Uani 1.000000 2 S T P
O2 O 0.25 0.75 -0.25 0.0383(3) Uani 1.000000 8 S T P
H1A H 0.4654(17) 0.637(2) 0.208(2) 0.056(3) Uani 0.500000 1 . . .
H1B H 0.680(3) 0.75 0.120(3) 0.062(5) Uani 0.500000 2 S T P
H2 H 0.138(3) 0.75 -0.149(3) 0.064(5) Uani 0.500000 2 S T P
H1C H 0.467(3) 0.75 -0.012(4) 0.060(5) Uani 0.500000 2 S T P

loop_
_atom_site_aniso_label
_atom_site_aniso_U_11
_atom_site_aniso_U_22
_atom_site_aniso_U_33
_atom_site_aniso_U_12
_atom_site_aniso_U_13
_atom_site_aniso_U_23
O1 0.0291(3) 0.0403(3) 0.0397(3) -0.000000 0.0009(2) 0.000000
O2 0.0416(4) 0.0416(4) 0.0318(5) -0.000000 -0.000000 0.000000
H1A 0.067(8) 0.045(7) 0.057(9) -0.013(6) -0.009(7) 0.000(6)
H1B 0.041(12) 0.080(15) 0.066(12) -0.000000 0.006(8) 0.000000
H2 0.046(13) 0.071(13) 0.075(18) -0.000000 -0.001(9) 0.000000
H1C 0.044(12) 0.068(14) 0.069(16) -0.000000 0.000(12) 0.000000

loop_
_atom_type_symbol
_atom_type_scat_dispersion_real
_atom_type_scat_dispersion_imag
_atom_type_scat_Cromer_Mann_a1
_atom_type_scat_Cromer_Mann_a2
_atom_type_scat_Cromer_Mann_a3
_atom_type_scat_Cromer_Mann_a4
_atom_type_scat_Cromer_Mann_b1
_atom_type_scat_Cromer_Mann_b2
_atom_type_scat_Cromer_Mann_b3
_atom_type_scat_Cromer_Mann_b4
_atom_type_scat_Cromer_Mann_c
_atom_type_scat_source
_atom_type_scat_dispersion_source
H 0.00000 0.00000 0.49300 0.32291 0.14019 0.04081 10.51090 26.12570 3.14236 57.79970 0.0030380000826 'International Tables Volume C Table 6.1.1.4 (pp. 500-502)' 'Henke, Gullikson and Davis, At. Data and Nucl. Data Tables, 1993, 54, 2'
O 0.00627 0.00358 3.04850 2.28680 1.54630 0.86700 13.27710 5.70110 0.32390 32.90890 0.250800013542 'International Tables Volume C Table 6.1.1.4 (pp. 500-502)' 'Henke, Gullikson and Davis, At. Data and Nucl. Data Tables, 1993, 54, 2'

loop_
_geom_angle_atom_site_label_1
_geom_angle_atom_site_label_2
_geom_angle_atom_site_label_3
_geom_angle
_geom_angle_site_symmetry_1
_geom_angle_site_symmetry_3
_geom_angle_publ_flag
H1A O1 H1A 98.9(15) 13_575 . ?
H1B O1 H1A 117.3(8) . . ?
H1B O1 H1A 117.3(8) . 13_575 ?
H1C O1 H1A 104.3(10) . . ?
H1C O1 H1A 104.3(10) . 13_575 ?
H1C O1 H1B 112.7(15) . . ?
H2 O2 H2 114.0(13) . 7_454 ?
H2 O2 H2 114.0(13) 8_664 6_565 ?
H2 O2 H2 114.0(13) 8_664 . ?
H2 O2 H2 101(2) 6_565 . ?
H2 O2 H2 101(2) 8_664 7_454 ?
H2 O2 H2 114.0(13) 6_565 7_454 ?
H1A H1A O1 166.5(5) 8_665 . ?
H1B H1B O1 176.7(9) 6_665 . ?
H1C H2 O2 169(3) 6_565 7_454 ?
H2 H1C O1 166(3) 6_565 . ?

loop_
_geom_bond_atom_site_label_1
_geom_bond_atom_site_label_2
_geom_bond_distance
_geom_bond_site_symmetry_2
_geom_bond_publ_flag
O1 H1A 0.919(15) . ?
O1 H1A 0.919(15) 13_575 ?
O1 H1B 0.93(2) . ?
O1 H1C 0.89(2) . ?
O2 H2 0.90(2) 6_565 ?
O2 H2 0.90(2) 8_664 ?
O2 H2 0.90(2) 7_454 ?
O2 H2 0.90(2) . ?
H1A H1A 1.01(3) 8_665 ?
H1B H1B 0.86(4) 6_665 ?
H2 H1C 1.01(4) 6_565 ?

loop_
_geom_torsion_atom_site_label_1
_geom_torsion_atom_site_label_2
_geom_torsion_atom_site_label_3
_geom_torsion_atom_site_label_4
_geom_torsion
_geom_torsion_site_symmetry_1
_geom_torsion_site_symmetry_2
_geom_torsion_site_symmetry_3
_geom_torsion_site_symmetry_4
_geom_torsion_publ_flag
O1 H1A H1A O1 -13(11) . . 8_665 8_665 ?
O1 H1A H1A O1 -13(11) 10_566 8_665 . . ?
O1 H1C H2 O2 0.0 . . 6_565 8_664 ?
